data_2242867
loop_
_publ_author_name
'Rajeswari, Balakrishnan'
'Santhi, Radhakrishnan'
'Sivajeyanthi, Palaniyappan'
'Balasubramani, Kasthuri'

_publ_section_title
;
 Crystal structure and Hirshfeld surface analysis of
 2-(1<i>H</i>-indol-3-yl)ethanaminium acetate hemihydrate
;
_journal_coeditor_code SU5480
_journal_issue 4
_journal_name_full 'Acta Crystallographica Section E'
_journal_page_first 451
_journal_page_last 455
_journal_paper_doi 10.1107/S2056989019003347
_journal_volume 75
_journal_year 2019
_chemical_formula_iupac 'C10 H13 N2 +, C2 H3 O2 -, 0.5H2 O'
_chemical_formula_moiety 'C10 H13 N2 +, C2 H3 O2 -, 0.5(H2 O)'
_chemical_formula_sum 'C12 H17 N2 O2.5'
_chemical_formula_weight 229.27
_chemical_name_systematic
;
2-(1<i>H</i>-Indol-3-yl)ethanaminium acetate hemihydrate
;
_space_group_crystal_system triclinic
_space_group_IT_number 2
_space_group_name_Hall '-P 1'
_space_group_name_H-M_alt 'P -1'
_symmetry_space_group_name_Hall '-P 1'
_symmetry_space_group_name_H-M 'P -1'
_atom_sites_solution_hydrogens mixed
_atom_sites_solution_primary direct
_atom_sites_solution_secondary difmap
_audit_creation_method SHELXL-2018/3
_cell_angle_alpha 111.2760(10)
_cell_angle_beta 90.1820(10)
_cell_angle_gamma 90.1250(10)
_cell_formula_units_Z 8
_cell_length_a 10.8328(2)
_cell_length_b 13.2452(2)
_cell_length_c 18.1426(3)
_cell_measurement_reflns_used 9851
_cell_measurement_temperature 296(2)
_cell_measurement_theta_max 72.36
_cell_measurement_theta_min 3.58
_cell_volume 2425.70(7)
_computing_cell_refinement
;
SAINT (Bruker, 2016)
;
_computing_data_collection
;
APEX3 (Bruker, 2016)
;
_computing_data_reduction
;
SAINT/XPREP (Bruker, 2016)
;
_computing_molecular_graphics
;
PLATON (Spek, 2009)
;
_computing_publication_material
;
SHELXL2018 (Sheldrick, 2015b) and PLATON (Spek, 2009)
;
_computing_structure_refinement
;
SHELXL2018 (Sheldrick, 2015b)
;
_computing_structure_solution
;
SHELXL2018 (Sheldrick, 2015a)
;
_diffrn_ambient_temperature 296(2)
_diffrn_measured_fraction_theta_full 0.988
_diffrn_measured_fraction_theta_max 0.978
_diffrn_measurement_device_type 'Bruker Kappa APEXIII CMOS'
_diffrn_measurement_method '\w and \f scan'
_diffrn_radiation_source 'micro-focus sealed tube'
_diffrn_radiation_type CuK\a
_diffrn_radiation_wavelength 1.54178
_diffrn_reflns_av_R_equivalents 0.0691
_diffrn_reflns_av_unetI/netI 0.0440
_diffrn_reflns_limit_h_max 13
_diffrn_reflns_limit_h_min -13
_diffrn_reflns_limit_k_max 15
_diffrn_reflns_limit_k_min -16
_diffrn_reflns_limit_l_max 22
_diffrn_reflns_limit_l_min -21
_diffrn_reflns_number 49248
_diffrn_reflns_theta_full 67.679
_diffrn_reflns_theta_max 72.626
_diffrn_reflns_theta_min 2.614
_exptl_absorpt_coefficient_mu 0.724
_exptl_absorpt_correction_T_max 0.7536
_exptl_absorpt_correction_T_min 0.7051
_exptl_absorpt_correction_type multi-scan
_exptl_absorpt_process_details
;
(SADABS; Bruker, 2016)
;
_exptl_crystal_colour yellow
_exptl_crystal_density_diffrn 1.256
_exptl_crystal_description needle
_exptl_crystal_F_000 984
_exptl_crystal_size_max 0.100
_exptl_crystal_size_mid 0.100
_exptl_crystal_size_min 0.050
_refine_diff_density_max 0.221
_refine_diff_density_min -0.230
_refine_ls_extinction_method none
_refine_ls_goodness_of_fit_ref 1.056
_refine_ls_hydrogen_treatment mixed
_refine_ls_matrix_type full
_refine_ls_number_parameters 620
_refine_ls_number_reflns 9420
_refine_ls_number_restraints 0
_refine_ls_restrained_S_all 1.056
_refine_ls_R_factor_all 0.0934
_refine_ls_R_factor_gt 0.0535
_refine_ls_shift/su_max 0.001
_refine_ls_shift/su_mean 0.000
_refine_ls_structure_factor_coef Fsqd
_refine_ls_weighting_details 'w=1/[\s^2^(Fo^2^)+(0.0577P)^2^+0.6703P] where P=(Fo^2^+2Fc^2^)/3'
_refine_ls_weighting_scheme calc
_refine_ls_wR_factor_gt 0.1212
_refine_ls_wR_factor_ref 0.1420
_reflns_number_gt 6239
_reflns_number_total 9420
_reflns_threshold_expression 'I > 2\s(I)'
_cod_data_source_file su5480sup1.cif
_cod_data_source_block I
_cod_original_formula_sum 'C12 H17 N2 O2.50'
_cod_database_code 2242867
_shelx_space_group_comment
;
The symmetry employed for this shelxl refinement is uniquely defined
by the following loop, which should always be used as a source of
symmetry information in preference to the above space-group names.
They are only intended as comments.
;
_shelx_estimated_absorpt_t_min 0.931
_shelx_estimated_absorpt_t_max 0.965

loop_
_space_group_symop_operation_xyz
'x, y, z'
'-x, -y, -z'

loop_
_atom_site_type_symbol
_atom_site_label
_atom_site_fract_x
_atom_site_fract_y
_atom_site_fract_z
_atom_site_U_iso_or_equiv
_atom_site_adp_type
_atom_site_calc_flag
_atom_site_occupancy
N N1 0.7460(2) 0.15380(15) 0.30549(12) 0.0469(5) Uani d 1
H H1N 0.712448 0.108918 0.323851 0.056 Uiso calc 1
N N2 0.58562(19) 0.36678(15) 0.18666(11) 0.0417(5) Uani d 1
H H2AN 0.556481 0.300879 0.159185 0.063 Uiso calc 1
H H2BN 0.540279 0.416060 0.176314 0.063 Uiso calc 1
H H2CN 0.582104 0.378500 0.238110 0.063 Uiso calc 1
C C1 0.7162(2) 0.3750(2) 0.16382(15) 0.0485(6) Uani d 1
H H1A 0.756250 0.434967 0.204862 0.058 Uiso calc 1
H H1B 0.717643 0.389992 0.115316 0.058 Uiso calc 1
C C2 0.7870(3) 0.2718(2) 0.15173(14) 0.0478(6) Uani d 1
H H2A 0.749936 0.213332 0.108028 0.057 Uiso calc 1
H H2B 0.871094 0.281055 0.137000 0.057 Uiso calc 1
C C3 0.7902(2) 0.23981(17) 0.22285(13) 0.0370(5) Uani d 1
C C4 0.7217(2) 0.16035(18) 0.23366(14) 0.0427(6) Uani d 1
H H4 0.665741 0.116330 0.196956 0.051 Uiso calc 1
C C5 0.8327(2) 0.23072(18) 0.34366(14) 0.0393(5) Uani d 1
C C6 0.8882(3) 0.2558(2) 0.41718(15) 0.0511(7) Uani d 1
H H6 0.867764 0.218304 0.449981 0.061 Uiso calc 1
C C7 0.9740(3) 0.3378(2) 0.44000(17) 0.0581(7) Uani d 1
H H7 1.011505 0.356765 0.489394 0.070 Uiso calc 1
C C8 1.0061(3) 0.3931(2) 0.39045(17) 0.0594(7) Uani d 1
H H8 1.065694 0.447436 0.407008 0.071 Uiso calc 1
C C9 0.9515(2) 0.3691(2) 0.31801(16) 0.0500(6) Uani d 1
H H9 0.973393 0.406875 0.285679 0.060 Uiso calc 1
C C10 0.8626(2) 0.28713(17) 0.29309(14) 0.0378(5) Uani d 1
N N3 0.2703(2) 0.33098(16) 0.69103(13) 0.0488(5) Uani d 1
H H3N 0.303553 0.371522 0.668745 0.059 Uiso calc 1
N N4 0.4274(2) 0.13833(15) 0.82987(12) 0.0486(5) Uani d 1
H H4AN 0.432242 0.124335 0.778135 0.073 Uiso calc 1
H H4BN 0.469902 0.088765 0.841737 0.073 Uiso calc 1
H H4CN 0.458857 0.203729 0.856258 0.073 Uiso calc 1
C C11 0.2965(3) 0.13525(19) 0.85230(15) 0.0477(6) Uani d 1
H H11A 0.292666 0.126283 0.902982 0.057 Uiso calc 1
H H11B 0.256054 0.073273 0.813351 0.057 Uiso calc 1
C C12 0.2288(3) 0.2371(2) 0.85778(14) 0.0498(7) Uani d 1
H H12A 0.144212 0.231717 0.873460 0.060 Uiso calc 1
H H12B 0.266920 0.298267 0.898861 0.060 Uiso calc 1
C C13 0.2276(2) 0.25876(17) 0.78232(14) 0.0398(6) Uani d 1
C C14 0.2985(2) 0.33206(18) 0.76495(15) 0.0461(6) Uani d 1
H H14 0.357747 0.376541 0.798494 0.055 Uiso calc 1
C C15 0.1806(2) 0.25507(18) 0.65849(14) 0.0411(6) Uani d 1
C C16 0.1220(3) 0.2242(2) 0.58509(16) 0.0568(7) Uani d 1
H H16 0.143241 0.255170 0.548317 0.068 Uiso calc 1
C C17 0.0315(3) 0.1463(3) 0.56926(18) 0.0677(9) Uani d 1
H H17 -0.009486 0.124404 0.520839 0.081 Uiso calc 1
C C18 -0.0002(3) 0.0995(2) 0.62359(18) 0.0654(8) Uani d 1
H H18 -0.062175 0.047218 0.611065 0.078 Uiso calc 1
C C19 0.0581(3) 0.1290(2) 0.69548(16) 0.0522(7) Uani d 1
H H19 0.036057 0.096834 0.731362 0.063 Uiso calc 1
C C20 0.1507(2) 0.20764(18) 0.71446(13) 0.0383(5) Uani d 1
N N5 0.2644(2) -0.14717(15) 0.19676(12) 0.0475(5) Uani d 1
H H5N 0.296545 -0.210710 0.177804 0.057 Uiso calc 1
N N6 0.4361(2) 0.18460(15) 0.32742(12) 0.0474(5) Uani d 1
H H6AN 0.461588 0.161044 0.365009 0.071 Uiso calc 1
H H6BN 0.480121 0.242580 0.329878 0.071 Uiso calc 1
H H6CN 0.446204 0.132574 0.280243 0.071 Uiso calc 1
C C21 0.3040(2) 0.21386(18) 0.33925(15) 0.0467(6) Uani d 1
H H21A 0.272952 0.227723 0.293620 0.056 Uiso calc 1
H H21B 0.295285 0.279873 0.385235 0.056 Uiso calc 1
C C22 0.2279(3) 0.12453(19) 0.35085(14) 0.0493(6) Uani d 1
H H22A 0.261412 0.109324 0.395359 0.059 Uiso calc 1
H H22B 0.144073 0.150151 0.364031 0.059 Uiso calc 1
C C23 0.2246(2) 0.02147(17) 0.28001(14) 0.0396(5) Uani d 1
C C24 0.2920(2) -0.06968(19) 0.26856(15) 0.0444(6) Uani d 1
H H24 0.348676 -0.077948 0.304533 0.053 Uiso calc 1
C C25 0.1777(2) -0.10725(18) 0.16006(14) 0.0410(6) Uani d 1
C C26 0.1195(3) -0.1548(2) 0.08716(16) 0.0547(7) Uani d 1
H H26 0.138459 -0.225136 0.054130 0.066 Uiso calc 1
C C27 0.0334(3) -0.0951(2) 0.06532(18) 0.0649(8) Uani d 1
H H27 -0.006303 -0.125367 0.016656 0.078 Uiso calc 1
C C28 0.0043(3) 0.0098(3) 0.11456(19) 0.0646(8) Uani d 1
H H28 -0.055184 0.048063 0.098487 0.077 Uiso calc 1
C C29 0.0618(3) 0.0581(2) 0.18678(17) 0.0531(7) Uani d 1
H H29 0.041862 0.128457 0.219234 0.064 Uiso calc 1
C C30 0.1508(2) -0.00045(17) 0.21039(14) 0.0392(5) Uani d 1
N N7 0.2593(2) 0.35813(15) 0.18889(13) 0.0482(5) Uani d 1
H H7N 0.294125 0.296121 0.167137 0.058 Uiso calc 1
N N8 0.40770(19) 0.69036(15) 0.32048(11) 0.0430(5) Uani d 1
H H8AN 0.438094 0.640145 0.337327 0.065 Uiso calc 1
H H8BN 0.453345 0.750285 0.339608 0.065 Uiso calc 1
H H8CN 0.409079 0.665847 0.267862 0.065 Uiso calc 1
C C31 0.2781(3) 0.71517(19) 0.34835(15) 0.0483(6) Uani d 1
H H31A 0.233100 0.740203 0.311949 0.058 Uiso calc 1
H H31B 0.278233 0.773101 0.399827 0.058 Uiso calc 1
C C32 0.2130(3) 0.6172(2) 0.35426(14) 0.0498(6) Uani d 1
H H32A 0.252725 0.597867 0.395266 0.060 Uiso calc 1
H H32B 0.128300 0.636587 0.370354 0.060 Uiso calc 1
C C33 0.2123(2) 0.51998(17) 0.27897(13) 0.0375(5) Uani d 1
C C34 0.2853(2) 0.43123(19) 0.26256(15) 0.0448(6) Uani d 1
H H34 0.344421 0.421696 0.296698 0.054 Uiso calc 1
C C35 0.1695(2) 0.39916(18) 0.15541(14) 0.0398(5) Uani d 1
C C36 0.1129(3) 0.3559(2) 0.08117(15) 0.0531(7) Uani d 1
H H36 0.136157 0.288782 0.044803 0.064 Uiso calc 1
C C37 0.0219(3) 0.4157(3) 0.06369(17) 0.0623(8) Uani d 1
H H37 -0.017469 0.388519 0.014738 0.075 Uiso calc 1
C C38 -0.0125(3) 0.5161(2) 0.11781(17) 0.0601(7) Uani d 1
H H38 -0.074693 0.554782 0.104500 0.072 Uiso calc 1
C C39 0.0436(2) 0.5595(2) 0.19055(16) 0.0495(6) Uani d 1
H H39 0.019483 0.626784 0.226234 0.059 Uiso calc 1
C C40 0.1370(2) 0.50153(17) 0.21034(13) 0.0357(5) Uani d 1
O O1 0.54686(17) 0.38518(13) 0.34369(10) 0.0480(4) Uani d 1
O O2 0.56930(18) 0.56213(13) 0.38279(11) 0.0557(5) Uani d 1
C C41 0.5852(2) 0.47330(18) 0.39205(13) 0.0359(5) Uani d 1
C C42 0.6554(3) 0.4733(2) 0.46310(15) 0.0605(8) Uani d 1
H H42A 0.635115 0.537044 0.507692 0.091 Uiso calc 1
H H42B 0.742370 0.472921 0.452932 0.091 Uiso calc 1
H H42C 0.633916 0.410031 0.474307 0.091 Uiso calc 1
O O3 0.46376(17) 0.12110(13) 0.60828(10) 0.0495(4) Uani d 1
O O4 0.40630(17) 0.01048(13) 0.66873(9) 0.0482(4) Uani d 1
C C43 0.4023(2) 0.04290(16) 0.61187(13) 0.0350(5) Uani d 1
C C44 0.3194(3) -0.0161(2) 0.54327(14) 0.0501(6) Uani d 1
H H44A 0.341903 0.002369 0.498563 0.075 Uiso calc 1
H H44B 0.235268 0.004489 0.557315 0.075 Uiso calc 1
H H44C 0.327943 -0.092742 0.530034 0.075 Uiso calc 1
O O5 0.46117(17) 0.04508(13) 0.16035(10) 0.0478(4) Uani d 1
O O6 0.42758(18) 0.18212(13) 0.12116(11) 0.0572(5) Uani d 1
C C45 0.4181(2) 0.08336(17) 0.11236(13) 0.0368(5) Uani d 1
C C46 0.3498(3) 0.0099(2) 0.04132(15) 0.0581(7) Uani d 1
H H46A 0.371962 0.027056 -0.004017 0.087 Uiso calc 1
H H46B 0.262618 0.019558 0.050183 0.087 Uiso calc 1
H H46C 0.371140 -0.063933 0.032166 0.087 Uiso calc 1
O O7 0.40477(17) 0.66077(12) 0.16375(9) 0.0493(5) Uani d 1
O O8 0.46056(17) 0.48909(12) 0.11445(10) 0.0497(5) Uani d 1
C C47 0.4017(2) 0.56810(17) 0.11097(13) 0.0341(5) Uani d 1
C C48 0.3219(3) 0.5520(2) 0.03979(14) 0.0508(7) Uani d 1
H H48A 0.326314 0.615251 0.025871 0.076 Uiso calc 1
H H48B 0.238031 0.540220 0.051669 0.076 Uiso calc 1
H H48C 0.350369 0.490185 -0.003708 0.076 Uiso calc 1
O O9 0.4626(3) 0.2741(2) 0.00169(13) 0.0817(8) Uani d 1
H H9A 0.455(4) 0.342(4) 0.033(3) 0.136(18) Uiso d 1
H H9B 0.449(4) 0.238(3) 0.032(2) 0.107(15) Uiso d 1
O O10 0.4565(3) 0.2236(2) 0.49644(13) 0.0767(7) Uani d 1
H H10A 0.447(3) 0.187(3) 0.527(2) 0.094(12) Uiso d 1
H H10B 0.442(3) 0.288(3) 0.527(2) 0.091(13) Uiso d 1

loop_
_atom_site_aniso_label
_atom_site_aniso_U_11
_atom_site_aniso_U_22
_atom_site_aniso_U_33
_atom_site_aniso_U_12
_atom_site_aniso_U_13
_atom_site_aniso_U_23
N1 0.0499(14) 0.0404(11) 0.0599(14) -0.0059(9) -0.0003(10) 0.0296(10)
N2 0.0536(14) 0.0351(10) 0.0381(11) 0.0032(9) -0.0046(9) 0.0154(9)
C1 0.0576(18) 0.0490(14) 0.0486(15) -0.0009(12) 0.0012(12) 0.0294(12)
C2 0.0546(18) 0.0465(14) 0.0435(14) 0.0068(12) 0.0079(12) 0.0175(12)
C3 0.0398(15) 0.0313(11) 0.0418(13) 0.0062(9) 0.0053(10) 0.0152(10)
C4 0.0428(16) 0.0356(12) 0.0492(15) -0.0014(10) -0.0028(11) 0.0148(11)
C5 0.0368(15) 0.0351(12) 0.0501(14) 0.0036(10) 0.0040(11) 0.0204(11)
C6 0.0561(19) 0.0534(16) 0.0516(16) 0.0062(13) 0.0005(13) 0.0280(13)
C7 0.052(2) 0.0632(18) 0.0568(17) 0.0035(14) -0.0099(13) 0.0194(14)
C8 0.054(2) 0.0535(16) 0.0666(19) -0.0137(13) -0.0072(14) 0.0170(14)
C9 0.0482(18) 0.0444(14) 0.0597(17) -0.0087(11) 0.0045(13) 0.0218(13)
C10 0.0367(14) 0.0324(12) 0.0463(13) 0.0047(9) 0.0071(10) 0.0169(10)
N3 0.0525(15) 0.0417(12) 0.0615(14) -0.0002(10) 0.0090(11) 0.0296(10)
N4 0.0584(15) 0.0350(11) 0.0520(13) 0.0050(9) -0.0072(10) 0.0154(9)
C11 0.0624(19) 0.0430(14) 0.0420(14) 0.0011(12) 0.0011(12) 0.0207(11)
C12 0.0600(19) 0.0484(15) 0.0400(14) 0.0129(12) 0.0065(12) 0.0148(12)
C13 0.0430(15) 0.0322(12) 0.0437(13) 0.0099(10) 0.0051(11) 0.0131(10)
C14 0.0462(17) 0.0324(12) 0.0577(16) 0.0029(10) -0.0016(12) 0.0138(11)
C15 0.0401(15) 0.0390(13) 0.0482(14) 0.0084(10) 0.0069(11) 0.0208(11)
C16 0.059(2) 0.0687(19) 0.0502(16) 0.0180(15) 0.0014(13) 0.0307(14)
C17 0.054(2) 0.078(2) 0.0608(19) 0.0103(16) -0.0148(15) 0.0130(16)
C18 0.050(2) 0.0666(19) 0.071(2) -0.0087(14) -0.0037(15) 0.0148(16)
C19 0.0457(18) 0.0509(15) 0.0606(17) -0.0052(12) 0.0125(13) 0.0210(13)
C20 0.0366(15) 0.0358(12) 0.0430(13) 0.0066(10) 0.0087(10) 0.0149(10)
N5 0.0509(14) 0.0278(10) 0.0604(14) 0.0041(9) -0.0006(10) 0.0121(10)
N6 0.0567(15) 0.0351(11) 0.0529(13) -0.0059(9) -0.0018(10) 0.0192(10)
C21 0.0594(19) 0.0310(12) 0.0456(14) 0.0023(11) 0.0013(12) 0.0089(11)
C22 0.0552(18) 0.0466(14) 0.0426(14) -0.0015(12) 0.0104(12) 0.0119(12)
C23 0.0427(15) 0.0335(12) 0.0443(14) -0.0038(10) 0.0058(11) 0.0160(10)
C24 0.0448(16) 0.0405(13) 0.0521(15) -0.0018(11) -0.0022(11) 0.0215(12)
C25 0.0379(15) 0.0326(12) 0.0530(15) -0.0015(10) 0.0035(11) 0.0162(11)
C26 0.056(2) 0.0452(15) 0.0574(17) -0.0081(12) -0.0026(13) 0.0114(13)
C27 0.059(2) 0.073(2) 0.0607(18) -0.0162(15) -0.0139(14) 0.0228(16)
C28 0.050(2) 0.075(2) 0.076(2) 0.0086(15) -0.0085(15) 0.0365(17)
C29 0.0482(18) 0.0483(15) 0.0655(18) 0.0134(12) 0.0110(14) 0.0237(13)
C30 0.0358(15) 0.0347(12) 0.0486(14) -0.0001(9) 0.0074(11) 0.0168(10)
N7 0.0509(14) 0.0296(10) 0.0623(14) 0.0067(9) 0.0055(10) 0.0146(10)
N8 0.0534(14) 0.0361(10) 0.0387(11) -0.0081(9) -0.0069(9) 0.0126(9)
C31 0.0550(18) 0.0375(13) 0.0440(14) -0.0028(11) 0.0053(12) 0.0046(11)
C32 0.0594(19) 0.0506(15) 0.0376(14) -0.0083(12) 0.0059(12) 0.0140(12)
C33 0.0386(15) 0.0343(12) 0.0419(13) -0.0050(9) 0.0040(10) 0.0167(10)
C34 0.0437(16) 0.0445(14) 0.0538(15) -0.0034(11) -0.0047(11) 0.0270(12)
C35 0.0386(15) 0.0332(12) 0.0474(14) -0.0019(10) 0.0056(11) 0.0146(11)
C36 0.058(2) 0.0460(15) 0.0479(15) -0.0137(12) 0.0020(13) 0.0085(12)
C37 0.057(2) 0.078(2) 0.0538(17) -0.0192(15) -0.0137(14) 0.0265(16)
C38 0.0467(19) 0.075(2) 0.0681(19) 0.0042(14) -0.0044(14) 0.0377(16)
C39 0.0463(17) 0.0464(14) 0.0587(17) 0.0109(12) 0.0085(13) 0.0223(13)
C40 0.0361(14) 0.0315(11) 0.0409(13) -0.0005(9) 0.0070(10) 0.0146(10)
O1 0.0616(13) 0.0366(9) 0.0447(10) -0.0074(8) -0.0071(8) 0.0136(8)
O2 0.0727(14) 0.0408(10) 0.0631(12) -0.0089(9) -0.0059(9) 0.0303(9)
C41 0.0383(15) 0.0369(13) 0.0344(12) -0.0009(9) 0.0039(10) 0.0151(10)
C42 0.066(2) 0.0651(18) 0.0444(15) 0.0148(14) -0.0101(13) 0.0130(13)
O3 0.0599(13) 0.0397(9) 0.0521(10) -0.0162(8) -0.0051(8) 0.0206(8)
O4 0.0597(13) 0.0491(10) 0.0419(10) -0.0083(8) -0.0024(8) 0.0238(8)
C43 0.0412(15) 0.0262(11) 0.0368(12) 0.0004(9) 0.0044(10) 0.0104(9)
C44 0.0546(18) 0.0466(14) 0.0445(14) -0.0088(12) -0.0093(12) 0.0111(12)
O5 0.0568(12) 0.0386(9) 0.0497(10) 0.0028(8) -0.0063(8) 0.0178(8)
O6 0.0701(14) 0.0303(9) 0.0703(13) 0.0047(8) -0.0038(10) 0.0171(8)
C45 0.0389(15) 0.0298(12) 0.0404(13) 0.0051(9) 0.0049(10) 0.0113(10)
C46 0.064(2) 0.0612(17) 0.0484(16) -0.0147(14) -0.0071(13) 0.0192(13)
O7 0.0664(13) 0.0353(9) 0.0394(9) 0.0087(8) -0.0063(8) 0.0054(7)
O8 0.0616(13) 0.0377(9) 0.0526(10) 0.0088(8) -0.0049(8) 0.0198(8)
C47 0.0395(14) 0.0321(12) 0.0330(12) 0.0037(9) 0.0034(9) 0.0145(10)
C48 0.0576(19) 0.0534(16) 0.0427(14) -0.0003(12) -0.0077(12) 0.0192(12)
O9 0.138(2) 0.0510(14) 0.0508(13) -0.0057(13) -0.0047(13) 0.0119(11)
O10 0.129(2) 0.0563(14) 0.0483(13) 0.0027(13) -0.0048(12) 0.0236(12)

loop_
_atom_type_symbol
_atom_type_description
_atom_type_scat_dispersion_real
_atom_type_scat_dispersion_imag
_atom_type_scat_source
C C 0.0181 0.0091 'International Tables Vol C Tables 4.2.6.8 and 6.1.1.4'
H H 0.0000 0.0000 'International Tables Vol C Tables 4.2.6.8 and 6.1.1.4'
N N 0.0311 0.0180 'International Tables Vol C Tables 4.2.6.8 and 6.1.1.4'
O O 0.0492 0.0322 'International Tables Vol C Tables 4.2.6.8 and 6.1.1.4'

loop_
_geom_angle_atom_site_label_1
_geom_angle_atom_site_label_2
_geom_angle_atom_site_label_3
_geom_angle
C4 N1 C5 108.61(19)
C4 N1 H1N 125.7
C5 N1 H1N 125.7
C1 N2 H2AN 109.5
C1 N2 H2BN 109.5
H2AN N2 H2BN 109.5
C1 N2 H2CN 109.5
H2AN N2 H2CN 109.5
H2BN N2 H2CN 109.5
N2 C1 C2 111.8(2)
N2 C1 H1A 109.3
C2 C1 H1A 109.3
N2 C1 H1B 109.3
C2 C1 H1B 109.3
H1A C1 H1B 107.9
C3 C2 C1 114.13(19)
C3 C2 H2A 108.7
C1 C2 H2A 108.7
C3 C2 H2B 108.7
C1 C2 H2B 108.7
H2A C2 H2B 107.6
C4 C3 C10 106.3(2)
C4 C3 C2 126.1(2)
C10 C3 C2 127.6(2)
C3 C4 N1 110.9(2)
C3 C4 H4 124.6
N1 C4 H4 124.6
N1 C5 C6 130.8(2)
N1 C5 C10 107.4(2)
C6 C5 C10 121.8(2)
C7 C6 C5 117.9(2)
C7 C6 H6 121.1
C5 C6 H6 121.1
C6 C7 C8 121.2(3)
C6 C7 H7 119.4
C8 C7 H7 119.4
C9 C8 C7 121.2(3)
C9 C8 H8 119.4
C7 C8 H8 119.4
C8 C9 C10 119.3(2)
C8 C9 H9 120.4
C10 C9 H9 120.4
C9 C10 C5 118.6(2)
C9 C10 C3 134.5(2)
C5 C10 C3 106.8(2)
C15 N3 C14 108.9(2)
C15 N3 H3N 125.5
C14 N3 H3N 125.5
C11 N4 H4AN 109.5
C11 N4 H4BN 109.5
H4AN N4 H4BN 109.5
C11 N4 H4CN 109.5
H4AN N4 H4CN 109.5
H4BN N4 H4CN 109.5
N4 C11 C12 111.9(2)
N4 C11 H11A 109.2
C12 C11 H11A 109.2
N4 C11 H11B 109.2
C12 C11 H11B 109.2
H11A C11 H11B 107.9
C13 C12 C11 113.95(19)
C13 C12 H12A 108.8
C11 C12 H12A 108.8
C13 C12 H12B 108.8
C11 C12 H12B 108.8
H12A C12 H12B 107.7
C14 C13 C20 106.3(2)
C14 C13 C12 126.7(2)
C20 C13 C12 127.0(2)
C13 C14 N3 110.3(2)
C13 C14 H14 124.8
N3 C14 H14 124.8
N3 C15 C16 130.4(2)
N3 C15 C20 107.6(2)
C16 C15 C20 122.0(2)
C17 C16 C15 117.3(3)
C17 C16 H16 121.3
C15 C16 H16 121.3
C16 C17 C18 121.7(3)
C16 C17 H17 119.2
C18 C17 H17 119.2
C19 C18 C17 121.1(3)
C19 C18 H18 119.4
C17 C18 H18 119.4
C18 C19 C20 119.5(3)
C18 C19 H19 120.2
C20 C19 H19 120.2
C19 C20 C15 118.4(2)
C19 C20 C13 134.8(2)
C15 C20 C13 106.8(2)
C25 N5 C24 108.81(19)
C25 N5 H5N 125.6
C24 N5 H5N 125.6
C21 N6 H6AN 109.5
C21 N6 H6BN 109.5
H6AN N6 H6BN 109.5
C21 N6 H6CN 109.5
H6AN N6 H6CN 109.5
H6BN N6 H6CN 109.5
N6 C21 C22 111.64(19)
N6 C21 H21A 109.3
C22 C21 H21A 109.3
N6 C21 H21B 109.3
C22 C21 H21B 109.3
H21A C21 H21B 108.0
C23 C22 C21 113.92(19)
C23 C22 H22A 108.8
C21 C22 H22A 108.8
C23 C22 H22B 108.8
C21 C22 H22B 108.8
H22A C22 H22B 107.7
C24 C23 C30 106.3(2)
C24 C23 C22 127.0(2)
C30 C23 C22 126.8(2)
C23 C24 N5 110.4(2)
C23 C24 H24 124.8
N5 C24 H24 124.8
N5 C25 C26 130.7(2)
N5 C25 C30 107.7(2)
C26 C25 C30 121.6(2)
C27 C26 C25 118.1(3)
C27 C26 H26 121.0
C25 C26 H26 121.0
C26 C27 C28 121.2(3)
C26 C27 H27 119.4
C28 C27 H27 119.4
C29 C28 C27 121.3(3)
C29 C28 H28 119.4
C27 C28 H28 119.4
C28 C29 C30 118.8(2)
C28 C29 H29 120.6
C30 C29 H29 120.6
C29 C30 C25 119.0(2)
C29 C30 C23 134.1(2)
C25 C30 C23 106.8(2)
C35 N7 C34 108.97(19)
C35 N7 H7N 125.5
C34 N7 H7N 125.5
C31 N8 H8AN 109.5
C31 N8 H8BN 109.5
H8AN N8 H8BN 109.5
C31 N8 H8CN 109.5
H8AN N8 H8CN 109.5
H8BN N8 H8CN 109.5
N8 C31 C32 111.9(2)
N8 C31 H31A 109.2
C32 C31 H31A 109.2
N8 C31 H31B 109.2
C32 C31 H31B 109.2
H31A C31 H31B 107.9
C33 C32 C31 114.23(19)
C33 C32 H32A 108.7
C31 C32 H32A 108.7
C33 C32 H32B 108.7
C31 C32 H32B 108.7
H32A C32 H32B 107.6
C34 C33 C40 106.2(2)
C34 C33 C32 126.0(2)
C40 C33 C32 127.7(2)
C33 C34 N7 110.3(2)
C33 C34 H34 124.8
N7 C34 H34 124.8
N7 C35 C36 130.6(2)
N7 C35 C40 107.7(2)
C36 C35 C40 121.7(2)
C37 C36 C35 117.8(2)
C37 C36 H36 121.1
C35 C36 H36 121.1
C36 C37 C38 121.2(3)
C36 C37 H37 119.4
C38 C37 H37 119.4
C39 C38 C37 121.3(3)
C39 C38 H38 119.3
C37 C38 H38 119.3
C38 C39 C40 119.3(2)
C38 C39 H39 120.4
C40 C39 H39 120.4
C39 C40 C35 118.8(2)
C39 C40 C33 134.4(2)
C35 C40 C33 106.7(2)
O1 C41 O2 122.8(2)
O1 C41 C42 118.7(2)
O2 C41 C42 118.5(2)
C41 C42 H42A 109.5
C41 C42 H42B 109.5
H42A C42 H42B 109.5
C41 C42 H42C 109.5
H42A C42 H42C 109.5
H42B C42 H42C 109.5
O3 C43 O4 124.2(2)
O3 C43 C44 117.6(2)
O4 C43 C44 118.1(2)
C43 C44 H44A 109.5
C43 C44 H44B 109.5
H44A C44 H44B 109.5
C43 C44 H44C 109.5
H44A C44 H44C 109.5
H44B C44 H44C 109.5
O5 C45 O6 123.2(2)
O5 C45 C46 118.9(2)
O6 C45 C46 117.9(2)
C45 C46 H46A 109.5
C45 C46 H46B 109.5
H46A C46 H46B 109.5
C45 C46 H46C 109.5
H46A C46 H46C 109.5
H46B C46 H46C 109.5
O8 C47 O7 123.9(2)
O8 C47 C48 118.5(2)
O7 C47 C48 117.63(19)
C47 C48 H48A 109.5
C47 C48 H48B 109.5
H48A C48 H48B 109.5
C47 C48 H48C 109.5
H48A C48 H48C 109.5
H48B C48 H48C 109.5
H9A O9 H9B 105(4)
H10A O10 H10B 102(3)

loop_
_geom_bond_atom_site_label_1
_geom_bond_atom_site_label_2
_geom_bond_distance
N1 C4 1.362(3)
N1 C5 1.372(3)
N1 H1N 0.8600
N2 C1 1.490(3)
N2 H2AN 0.8900
N2 H2BN 0.8900
N2 H2CN 0.8900
C1 C2 1.514(3)
C1 H1A 0.9700
C1 H1B 0.9700
C2 C3 1.498(3)
C2 H2A 0.9700
C2 H2B 0.9700
C3 C4 1.358(3)
C3 C10 1.429(3)
C4 H4 0.9300
C5 C6 1.387(3)
C5 C10 1.415(3)
C6 C7 1.372(4)
C6 H6 0.9300
C7 C8 1.395(4)
C7 H7 0.9300
C8 C9 1.367(4)
C8 H8 0.9300
C9 C10 1.395(3)
C9 H9 0.9300
N3 C15 1.365(3)
N3 C14 1.370(3)
N3 H3N 0.8600
N4 C11 1.481(3)
N4 H4AN 0.8900
N4 H4BN 0.8900
N4 H4CN 0.8900
C11 C12 1.509(3)
C11 H11A 0.9700
C11 H11B 0.9700
C12 C13 1.497(3)
C12 H12A 0.9700
C12 H12B 0.9700
C13 C14 1.361(3)
C13 C20 1.433(3)
C14 H14 0.9300
C15 C16 1.394(4)
C15 C20 1.412(3)
C16 C17 1.374(4)
C16 H16 0.9300
C17 C18 1.385(4)
C17 H17 0.9300
C18 C19 1.370(4)
C18 H18 0.9300
C19 C20 1.394(3)
C19 H19 0.9300
N5 C25 1.364(3)
N5 C24 1.366(3)
N5 H5N 0.8600
N6 C21 1.480(3)
N6 H6AN 0.8900
N6 H6BN 0.8900
N6 H6CN 0.8900
C21 C22 1.517(3)
C21 H21A 0.9700
C21 H21B 0.9700
C22 C23 1.498(3)
C22 H22A 0.9700
C22 H22B 0.9700
C23 C24 1.363(3)
C23 C30 1.430(3)
C24 H24 0.9300
C25 C26 1.390(4)
C25 C30 1.409(3)
C26 C27 1.372(4)
C26 H26 0.9300
C27 C28 1.389(4)
C27 H27 0.9300
C28 C29 1.378(4)
C28 H28 0.9300
C29 C30 1.398(3)
C29 H29 0.9300
N7 C35 1.360(3)
N7 C34 1.364(3)
N7 H7N 0.8600
N8 C31 1.490(3)
N8 H8AN 0.8900
N8 H8BN 0.8900
N8 H8CN 0.8900
C31 C32 1.514(3)
C31 H31A 0.9700
C31 H31B 0.9700
C32 C33 1.499(3)
C32 H32A 0.9700
C32 H32B 0.9700
C33 C34 1.359(3)
C33 C40 1.431(3)
C34 H34 0.9300
C35 C36 1.397(3)
C35 C40 1.407(3)
C36 C37 1.373(4)
C36 H36 0.9300
C37 C38 1.389(4)
C37 H37 0.9300
C38 C39 1.372(4)
C38 H38 0.9300
C39 C40 1.394(3)
C39 H39 0.9300
O1 C41 1.248(3)
O2 C41 1.259(3)
C41 C42 1.495(3)
C42 H42A 0.9600
C42 H42B 0.9600
C42 H42C 0.9600
O3 C43 1.252(3)
O4 C43 1.254(3)
C43 C44 1.500(3)
C44 H44A 0.9600
C44 H44B 0.9600
C44 H44C 0.9600
O5 C45 1.246(3)
O6 C45 1.263(3)
C45 C46 1.495(3)
C46 H46A 0.9600
C46 H46B 0.9600
C46 H46C 0.9600
O7 C47 1.253(3)
O8 C47 1.247(3)
C47 C48 1.501(3)
C48 H48A 0.9600
C48 H48B 0.9600
C48 H48C 0.9600
O9 H9A 0.88(5)
O9 H9B 0.86(4)
O10 H10A 0.88(4)
O10 H10B 0.85(4)

loop_
_geom_hbond_atom_site_label_D
_geom_hbond_atom_site_label_H
_geom_hbond_atom_site_label_A
_geom_hbond_site_symmetry_A
_geom_hbond_distance_DH
_geom_hbond_distance_HA
_geom_hbond_distance_DA
_geom_hbond_angle_DHA
_geom_hbond_publ_flag
C42 H42B Cg2 . 0.96 2.87 3.621(3) 135 yes
C44 H44B Cg5 . 0.96 2.74 3.550(3) 143 yes
C46 H46B Cg8 . 0.96 2.80 3.533(3) 134 yes
C48 H48B Cg11 . 0.96 2.78 3.629(3) 147 yes
N1 H1N O4 2_656 0.86 2.08 2.898(2) 159 yes
N2 H2AN O6 . 0.89 2.02 2.861(3) 156 yes
N2 H2BN O8 . 0.89 1.93 2.778(2) 158 yes
N2 H2CN O1 . 0.89 1.92 2.803(2) 169 yes
N3 H3N O2 2_666 0.86 2.04 2.864(3) 161 yes
N4 H4AN O4 . 0.89 2.03 2.805(3) 145 yes
N4 H4BN O5 2_656 0.89 1.91 2.777(2) 163 yes
N4 H4CN O7 2_666 0.89 2.45 3.186(3) 140 yes
N5 H5N O7 1_545 0.86 2.01 2.839(2) 162 yes
N6 H6AN O4 2_656 0.89 2.57 3.122(3) 121 yes
N6 H6BN O1 . 0.89 1.95 2.828(2) 169 yes
N6 H6CN O5 . 0.89 2.07 2.936(3) 165 yes
N7 H7N O6 . 0.86 2.04 2.867(3) 161 yes
N8 H8AN O2 . 0.89 2.09 2.936(3) 157 yes
N8 H8BN O3 2_666 0.89 1.85 2.734(2) 172 yes
N8 H8CN O7 . 0.89 1.87 2.726(2) 162 yes
C4 H4 O5 . 0.93 2.40 3.248(3) 151 yes
C34 H34 O1 . 0.93 2.46 3.347(3) 159 yes
N4 H4CN O9 1_556 0.89 2.46 3.003(3) 120 yes
O9 H9A O8 . 0.88(5) 1.97(5) 2.840(3) 169(4) yes
O9 H9B O6 . 0.86(4) 2.02(4) 2.872(3) 168(4) yes
N6 H6AN O10 . 0.89 2.22 2.927(3) 136 yes
O10 H10A O3 . 0.88(4) 1.96(4) 2.822(3) 166(3) yes
O10 H10B O2 2_666 0.85(4) 2.07(4) 2.903(3) 169(3) yes
C9 H9 Cg12 1_655 0.93 2.93 3.782(3) 153 yes
C19 H19 Cg9 2_556 0.93 2.81 3.641(3) 149 yes
C29 H29 Cg3 1_455 0.93 2.92 3.736(3) 147 yes
C37 H37 Cg6 2_566 0.93 2.83 3.692(3) 155 yes

loop_
_geom_torsion_atom_site_label_1
_geom_torsion_atom_site_label_2
_geom_torsion_atom_site_label_3
_geom_torsion_atom_site_label_4
_geom_torsion
N2 C1 C2 C3 -58.5(3)
C1 C2 C3 C4 103.1(3)
C1 C2 C3 C10 -75.4(3)
C10 C3 C4 N1 -0.3(3)
C2 C3 C4 N1 -179.0(2)
C5 N1 C4 C3 0.0(3)
C4 N1 C5 C6 -179.4(2)
C4 N1 C5 C10 0.2(3)
N1 C5 C6 C7 179.5(2)
C10 C5 C6 C7 -0.1(4)
C5 C6 C7 C8 -0.9(4)
C6 C7 C8 C9 1.2(4)
C7 C8 C9 C10 -0.4(4)
C8 C9 C10 C5 -0.7(4)
C8 C9 C10 C3 -178.5(3)
N1 C5 C10 C9 -178.8(2)
C6 C5 C10 C9 0.9(3)
N1 C5 C10 C3 -0.4(2)
C6 C5 C10 C3 179.3(2)
C4 C3 C10 C9 178.4(3)
C2 C3 C10 C9 -2.9(4)
C4 C3 C10 C5 0.4(2)
C2 C3 C10 C5 179.1(2)
N4 C11 C12 C13 59.5(3)
C11 C12 C13 C14 -102.8(3)
C11 C12 C13 C20 78.1(3)
C20 C13 C14 N3 0.6(3)
C12 C13 C14 N3 -178.7(2)
C15 N3 C14 C13 -0.8(3)
C14 N3 C15 C16 179.9(2)
C14 N3 C15 C20 0.6(3)
N3 C15 C16 C17 -178.2(3)
C20 C15 C16 C17 1.0(4)
C15 C16 C17 C18 -0.3(4)
C16 C17 C18 C19 -0.3(5)
C17 C18 C19 C20 0.2(4)
C18 C19 C20 C15 0.5(4)
C18 C19 C20 C13 178.5(3)
N3 C15 C20 C19 178.3(2)
C16 C15 C20 C19 -1.1(3)
N3 C15 C20 C13 -0.3(2)
C16 C15 C20 C13 -179.6(2)
C14 C13 C20 C19 -178.4(3)
C12 C13 C20 C19 0.9(4)
C14 C13 C20 C15 -0.2(2)
C12 C13 C20 C15 179.1(2)
N6 C21 C22 C23 -64.6(3)
C21 C22 C23 C24 100.7(3)
C21 C22 C23 C30 -78.6(3)
C30 C23 C24 N5 -0.5(3)
C22 C23 C24 N5 -179.8(2)
C25 N5 C24 C23 -0.1(3)
C24 N5 C25 C26 -179.2(3)
C24 N5 C25 C30 0.6(3)
N5 C25 C26 C27 179.2(3)
C30 C25 C26 C27 -0.6(4)
C25 C26 C27 C28 -0.3(4)
C26 C27 C28 C29 0.7(5)
C27 C28 C29 C30 -0.2(4)
C28 C29 C30 C25 -0.7(4)
C28 C29 C30 C23 -177.9(3)
N5 C25 C30 C29 -178.7(2)
C26 C25 C30 C29 1.1(4)
N5 C25 C30 C23 -0.9(3)
C26 C25 C30 C23 179.0(2)
C24 C23 C30 C29 178.2(3)
C22 C23 C30 C29 -2.4(4)
C24 C23 C30 C25 0.8(3)
C22 C23 C30 C25 -179.8(2)
N8 C31 C32 C33 -56.0(3)
C31 C32 C33 C34 103.2(3)
C31 C32 C33 C40 -76.4(3)
C40 C33 C34 N7 -0.8(3)
C32 C33 C34 N7 179.5(2)
C35 N7 C34 C33 0.9(3)
C34 N7 C35 C36 179.4(2)
C34 N7 C35 C40 -0.5(3)
N7 C35 C36 C37 178.8(3)
C40 C35 C36 C37 -1.3(4)
C35 C36 C37 C38 0.3(4)
C36 C37 C38 C39 0.3(5)
C37 C38 C39 C40 0.1(4)
C38 C39 C40 C35 -1.1(4)
C38 C39 C40 C33 -178.9(3)
N7 C35 C40 C39 -178.4(2)
C36 C35 C40 C39 1.7(3)
N7 C35 C40 C33 0.0(2)
C36 C35 C40 C33 -179.9(2)
C34 C33 C40 C39 178.5(3)
C32 C33 C40 C39 -1.8(4)
C34 C33 C40 C35 0.5(2)
C32 C33 C40 C35 -179.8(2)

_cod_database_fobs_code 2242867
